data_4061959
_journal_name_full Organometallics
_journal_year 2003
_chemical_formula_sum 'C19 H26 O4'
_chemical_formula_weight 318.40
_space_group_IT_number 19
_symmetry_cell_setting orthorhombic
_symmetry_space_group_name_Hall 'P 2ac 2ab'
_symmetry_space_group_name_H-M 'P 21 21 21'
_cell_angle_alpha 90.00
_cell_angle_beta 90.00
_cell_angle_gamma 90.00
_cell_formula_units_Z 4
_cell_length_a 5.4930(11)
_cell_length_b 10.448(2)
_cell_length_c 29.985(6)
_cell_measurement_temperature 293(2)
_cell_volume 1720.9(6)
_diffrn_ambient_temperature 293(2)
_exptl_crystal_density_diffrn 1.229
_cod_depositor_comments
;
The following automatic conversions were performed:
'_geom_bond_publ_flag' value 'Y' changed to 'y' according to
'/home/saulius/struct/CIF-dictionaries/cif_core.dic' dictionary named
'cif_core.dic' version 2.4.1 from 2010-06-29 (5 times).

Automatic conversion script
Id: cif_fix_enum 1527 2010-12-29 10:47:43Z saulius 
;
_cod_database_code 4061959

loop_
_symmetry_equiv_pos_as_xyz
'x, y, z'
'-x+1/2, -y, z+1/2'
'-x, y+1/2, -z+1/2'
'x+1/2, -y+1/2, -z'

loop_
_atom_site_label
_atom_site_type_symbol
_atom_site_fract_x
_atom_site_fract_y
_atom_site_fract_z
_atom_site_U_iso_or_equiv
_atom_site_adp_type
_atom_site_occupancy
_atom_site_symmetry_multiplicity
_atom_site_calc_flag
_atom_site_refinement_flags
_atom_site_disorder_assembly
_atom_site_disorder_group
O1 O 0.6036(4) -0.0112(2) 0.40623(6) 0.0694(6) Uani 1 1 d . . .
O2 O 0.8247(4) 0.16690(19) 0.38657(6) 0.0644(6) Uani 1 1 d . . .
O3 O 1.1034(4) 0.1494(2) 0.12228(6) 0.0684(7) Uani 1 1 d . . .
O4 O 0.8278(3) 0.01411(19) 0.08904(6) 0.0607(6) Uani 1 1 d . . .
C1 C 0.5484(5) -0.1365(3) 0.24198(9) 0.0550(9) Uani 1 1 d . . .
H1A H 0.5896 -0.2268 0.2426 0.066 Uiso 1 1 calc R . .
H1B H 0.3745 -0.1275 0.2373 0.066 Uiso 1 1 calc R . .
C2 C 0.6271(5) -0.0708(3) 0.28447(9) 0.0474(8) Uani 1 1 d . . .
C3 C 0.5393(5) -0.1022(3) 0.33081(8) 0.0541(8) Uani 1 1 d . . .
H3A H 0.5525 -0.1934 0.3364 0.065 Uiso 1 1 calc R . .
H3B H 0.3706 -0.0768 0.3345 0.065 Uiso 1 1 calc R . .
C4 C 0.7017(5) -0.0278(3) 0.36244(9) 0.0524(8) Uani 1 1 d . . .
H4A H 0.8612 -0.0695 0.3644 0.063 Uiso 1 1 calc R . .
C5 C 0.7050(6) 0.1040(3) 0.42329(9) 0.0642(9) Uani 1 1 d . . .
C6 C 0.7327(5) 0.1067(3) 0.34734(8) 0.0491(7) Uani 1 1 d . . .
H6A H 0.5729 0.1430 0.3401 0.059 Uiso 1 1 calc R . .
C7 C 0.8947(5) 0.1145(3) 0.30693(8) 0.0480(8) Uani 1 1 d . . .
H7A H 0.8960 0.2006 0.2949 0.058 Uiso 1 1 calc R . .
H7B H 1.0602 0.0901 0.3144 0.058 Uiso 1 1 calc R . .
C8 C 0.7855(5) 0.0221(3) 0.27416(8) 0.0441(7) Uani 1 1 d . . .
C9 C 0.8245(5) 0.0242(3) 0.22567(9) 0.0458(7) Uani 1 1 d . . .
C10 C 0.9905(5) 0.1141(3) 0.20092(8) 0.0538(8) Uani 1 1 d . . .
H10A H 1.1488 0.1176 0.2152 0.065 Uiso 1 1 calc R . .
H10B H 0.9221 0.1997 0.2004 0.065 Uiso 1 1 calc R . .
C11 C 1.0130(5) 0.0619(3) 0.15410(8) 0.0513(8) Uani 1 1 d . . .
H11A H 1.1177 -0.0141 0.1546 0.062 Uiso 1 1 calc R . .
C12 C 1.0072(6) 0.1099(4) 0.07948(9) 0.0615(9) Uani 1 1 d . . .
C13 C 0.7713(5) 0.0266(3) 0.13521(8) 0.0478(8) Uani 1 1 d . . .
H13A H 0.6555 0.0968 0.1396 0.057 Uiso 1 1 calc R . .
C14 C 0.6765(5) -0.0940(3) 0.15709(8) 0.0523(8) Uani 1 1 d . . .
H14A H 0.5102 -0.1109 0.1480 0.063 Uiso 1 1 calc R . .
H14B H 0.7768 -0.1670 0.1493 0.063 Uiso 1 1 calc R . .
C15 C 0.6895(5) -0.0676(3) 0.20634(9) 0.0470(8) Uani 1 1 d . . .
C16 C 0.8935(7) 0.0774(3) 0.45826(10) 0.0935(13) Uani 1 1 d . . .
H16A H 1.0192 0.0244 0.4459 0.140 Uiso 1 1 calc R . .
H16B H 0.8190 0.0341 0.4830 0.140 Uiso 1 1 calc R . .
H16C H 0.9628 0.1566 0.4683 0.140 Uiso 1 1 calc R . .
C17 C 0.5003(7) 0.1874(4) 0.44063(10) 0.0908(12) Uani 1 1 d . . .
H17A H 0.3841 0.2018 0.4172 0.136 Uiso 1 1 calc R . .
H17B H 0.5653 0.2679 0.4505 0.136 Uiso 1 1 calc R . .
H17D H 0.4217 0.1453 0.4652 0.136 Uiso 1 1 calc R . .
C18 C 0.8938(7) 0.2232(4) 0.05780(12) 0.0970(13) Uani 1 1 d . . .
H18A H 0.7688 0.2570 0.0768 0.145 Uiso 1 1 calc R . .
H18D H 0.8239 0.1982 0.0298 0.145 Uiso 1 1 calc R . .
H18B H 1.0157 0.2875 0.0528 0.145 Uiso 1 1 calc R . .
C19 C 1.2060(6) 0.0496(4) 0.05240(11) 0.1068(15) Uani 1 1 d . . .
H19D H 1.2709 -0.0226 0.0682 0.160 Uiso 1 1 calc R . .
H19A H 1.3329 0.1110 0.0474 0.160 Uiso 1 1 calc R . .
H19B H 1.1413 0.0217 0.0243 0.160 Uiso 1 1 calc R . .

loop_
_atom_site_aniso_label
_atom_site_aniso_U_11
_atom_site_aniso_U_22
_atom_site_aniso_U_33
_atom_site_aniso_U_23
_atom_site_aniso_U_13
_atom_site_aniso_U_12
O1 0.0928(16) 0.0585(17) 0.0569(14) 0.0049(11) 0.0070(12) -0.0237(13)
O2 0.0855(14) 0.0603(15) 0.0475(12) -0.0053(11) 0.0066(12) -0.0269(12)
O3 0.0816(15) 0.0776(18) 0.0459(12) -0.0117(11) 0.0029(11) -0.0312(12)
O4 0.0733(14) 0.0598(15) 0.0492(12) -0.0077(10) -0.0076(10) -0.0104(14)
C1 0.0549(19) 0.041(2) 0.069(2) -0.0007(16) -0.0135(16) -0.0088(15)
C2 0.0482(18) 0.039(2) 0.0554(19) 0.0051(15) -0.0085(14) -0.0060(15)
C3 0.0563(18) 0.044(2) 0.062(2) 0.0115(15) -0.0076(15) -0.0111(16)
C4 0.0581(19) 0.051(2) 0.0487(17) 0.0017(15) -0.0027(15) -0.0075(17)
C5 0.086(3) 0.056(2) 0.0505(19) 0.0003(17) 0.0044(19) -0.012(2)
C6 0.0571(19) 0.039(2) 0.0515(17) 0.0021(15) -0.0049(15) -0.0100(15)
C7 0.0520(18) 0.038(2) 0.0540(18) 0.0008(14) -0.0037(14) -0.0059(15)
C8 0.0442(17) 0.040(2) 0.0477(17) -0.0043(14) -0.0098(14) -0.0022(16)
C9 0.0412(17) 0.042(2) 0.0544(18) -0.0019(15) -0.0034(14) -0.0014(16)
C10 0.0550(19) 0.056(2) 0.0498(18) -0.0078(16) -0.0001(14) -0.0095(16)
C11 0.0500(18) 0.057(2) 0.0473(17) -0.0067(16) -0.0034(15) -0.0078(15)
C12 0.071(2) 0.063(3) 0.051(2) -0.0082(17) -0.0022(18) -0.010(2)
C13 0.0515(18) 0.044(2) 0.0483(17) -0.0073(15) -0.0069(14) 0.0005(16)
C14 0.0519(18) 0.045(2) 0.0605(18) -0.0094(16) -0.0130(15) -0.0008(16)
C15 0.0478(18) 0.041(2) 0.0525(18) -0.0020(15) -0.0111(15) -0.0057(15)
C16 0.117(3) 0.096(3) 0.068(2) 0.015(2) -0.028(2) -0.018(2)
C17 0.118(3) 0.077(3) 0.078(3) 0.010(2) 0.029(2) 0.007(2)
C18 0.118(3) 0.076(3) 0.097(3) 0.016(2) -0.011(3) -0.008(2)
C19 0.086(3) 0.151(4) 0.084(2) -0.052(3) 0.015(2) 0.000(3)

loop_
_geom_bond_atom_site_label_1
_geom_bond_atom_site_label_2
_geom_bond_distance
_geom_bond_site_symmetry_2
_geom_bond_publ_flag
O1 C5 1.421(4) . ?
O1 C4 1.430(3) . ?
O2 C6 1.426(3) . ?
O2 C5 1.441(3) . ?
O3 C11 1.412(3) . ?
O3 C12 1.448(3) . ?
O4 C13 1.425(3) . ?
O4 C12 1.434(3) . ?
C1 C15 1.504(4) . y
C1 C2 1.510(4) . y
C1 H1A 0.9700 . ?
C1 H1B 0.9700 . ?
C2 C8 1.339(3) . y
C2 C3 1.507(3) . ?
C3 C4 1.516(3) . ?
C3 H3A 0.9700 . ?
C3 H3B 0.9700 . ?
C4 C6 1.487(4) . ?
C4 H4A 0.9800 . ?
C5 C16 1.500(4) . ?
C5 C17 1.515(4) . ?
C6 C7 1.506(3) . ?
C6 H6A 0.9800 . ?
C7 C8 1.503(3) . ?
C7 H7A 0.9700 . ?
C7 H7B 0.9700 . ?
C8 C9 1.470(3) . y
C9 C15 1.344(4) . y
C9 C10 1.505(4) . ?
C10 C11 1.511(3) . ?
C10 H10A 0.9700 . ?
C10 H10B 0.9700 . ?
C11 C13 1.490(3) . ?
C11 H11A 0.9800 . ?
C12 C18 1.487(4) . ?
C12 C19 1.499(4) . ?
C13 C14 1.512(4) . ?
C13 H13A 0.9800 . ?
C14 C15 1.504(3) . ?
C14 H14A 0.9700 . ?
C14 H14B 0.9700 . ?
C16 H16A 0.9600 . ?
C16 H16B 0.9600 . ?
C16 H16C 0.9600 . ?
C17 H17A 0.9600 . ?
C17 H17B 0.9600 . ?
C17 H17D 0.9600 . ?
C18 H18A 0.9600 . ?
C18 H18D 0.9600 . ?
C18 H18B 0.9600 . ?
C19 H19D 0.9600 . ?
C19 H19A 0.9600 . ?
C19 H19B 0.9600 . ?

loop_
_cod_related_entry_id
_cod_related_entry_database
_cod_related_entry_code
1 ChemSpider 21193335
